data_1559835
loop_
_publ_author_name
'Chen, Pengyun'
'Murshed, M. Mangir'
'Gesing, Thorsten M.'

_publ_section_title
;
 Synthesis and crystal structures of novel alkali rare-earth orthoborates
 K3RE3(BO3)4 (RE&#x2009;=&#x2009;Pr,&#x00A0;Nd,&#x00A0;Sm--Lu)
;
_journal_issue 5
_journal_name_full 'Journal of Materials Science'
_journal_page_first 3639
_journal_page_last 3652
_journal_paper_doi 10.1007/s10853-020-05506-5
_journal_volume 56
_journal_year 2021
_chemical_formula_sum 'B4 K3 O12 Pr3'
_chemical_formula_weight 775.27
_space_group_crystal_system triclinic
_space_group_IT_number 2
_space_group_name_Hall '-P 1'
_space_group_name_H-M_alt 'P -1'
_atom_sites_solution_hydrogens .
_audit_creation_method SHELXL-2018/3
_cell_angle_alpha 90.051(6)
_cell_angle_beta 110.257(6)
_cell_angle_gamma 89.901(6)
_cell_formula_units_Z 4
_cell_length_a 10.8167(10)
_cell_length_b 9.0776(9)
_cell_length_c 14.1014(16)
_cell_measurement_reflns_used 9687
_cell_measurement_temperature 303(2)
_cell_measurement_theta_max 30.55
_cell_measurement_theta_min 2.72
_cell_volume 1299.0(2)
_computing_structure_refinement 'SHELXL-2018/3 (Sheldrick, 2018)'
_computing_structure_solution 'SHELXT 2014/5 (Sheldrick, 2014)'
_diffrn_ambient_temperature 303(2)
_diffrn_measured_fraction_theta_full 1.000
_diffrn_measured_fraction_theta_max 0.996
_diffrn_measurement_device_type 'Bruker D8 Venture'
_diffrn_measurement_method '\f and \w scans'
_diffrn_radiation_type MoK\a
_diffrn_radiation_wavelength 0.71073
_diffrn_reflns_av_R_equivalents 0.0486
_diffrn_reflns_av_unetI/netI 0.0272
_diffrn_reflns_Laue_measured_fraction_full 1.000
_diffrn_reflns_Laue_measured_fraction_max 0.996
_diffrn_reflns_limit_h_max 15
_diffrn_reflns_limit_h_min -15
_diffrn_reflns_limit_k_max 12
_diffrn_reflns_limit_k_min -12
_diffrn_reflns_limit_l_max 20
_diffrn_reflns_limit_l_min -20
_diffrn_reflns_number 74731
_diffrn_reflns_point_group_measured_fraction_full 1.000
_diffrn_reflns_point_group_measured_fraction_max 0.996
_diffrn_reflns_theta_full 25.242
_diffrn_reflns_theta_max 30.578
_diffrn_reflns_theta_min 2.064
_exptl_absorpt_coefficient_mu 12.091
_exptl_absorpt_correction_T_max 0.5792
_exptl_absorpt_correction_T_min 0.4429
_exptl_absorpt_correction_type numerical
_exptl_absorpt_process_details 'J. Appl. Cryst. 48 (2015) 3-10.'
_exptl_crystal_colour green
_exptl_crystal_density_diffrn 3.946
_exptl_crystal_description prism
_exptl_crystal_F_000 1400
_exptl_crystal_size_max 0.127
_exptl_crystal_size_mid 0.09
_exptl_crystal_size_min 0.087
_refine_diff_density_max 1.051
_refine_diff_density_min -0.959
_refine_diff_density_rms 0.226
_refine_ls_extinction_coef 0.00049(2)
_refine_ls_extinction_expression Fc^*^=kFc[1+0.001xFc^2^\l^3^/sin(2\q)]^-1/4^
_refine_ls_extinction_method 'SHELXL-2018/3 (Sheldrick 2018)'
_refine_ls_goodness_of_fit_ref 1.055
_refine_ls_hydrogen_treatment undef
_refine_ls_matrix_type full
_refine_ls_number_parameters 399
_refine_ls_number_reflns 7942
_refine_ls_number_restraints 0
_refine_ls_restrained_S_all 1.055
_refine_ls_R_factor_all 0.0269
_refine_ls_R_factor_gt 0.0206
_refine_ls_shift/su_max 0.001
_refine_ls_shift/su_mean 0.000
_refine_ls_structure_factor_coef Fsqd
_refine_ls_weighting_details 'w=1/[\s^2^(Fo^2^)+(0.0051P)^2^+2.3922P] where P=(Fo^2^+2Fc^2^)/3'
_refine_ls_weighting_scheme calc
_refine_ls_wR_factor_gt 0.0293
_refine_ls_wR_factor_ref 0.0303
_reflns_Friedel_coverage 0.000
_reflns_Friedel_fraction_full .
_reflns_Friedel_fraction_max .
_reflns_number_gt 7319
_reflns_number_total 7942
_reflns_threshold_expression 'I > 2\s(I)'
_cod_data_source_file K3Pr3BO34-singlecrystal-COD.cif
_cod_data_source_block K3Pr3
_cod_depositor_comments
;
The following automatic conversions were performed:

data item '_exptl_absorpt_correction_type' value 'Numerical' was
changed to 'numerical' in accordance with the built-in table derived
from the CIF Core dictionary named 'cif_core.dic' version 2.4.5 last
updated on 2014-11-21.

Automatic conversion script
Id: cif_fix_values 8369 2020-08-20 11:38:08Z andrius 
;
_cod_database_code 1559835
_shelx_shelxl_version_number 2018/3
_shelx_space_group_comment
;
The symmetry employed for this shelxl refinement is uniquely defined
by the following loop, which should always be used as a source of
symmetry information in preference to the above space-group names.
They are only intended as comments.
;
_shelx_estimated_absorpt_t_min 0.280
_shelx_estimated_absorpt_t_max 0.452

loop_
_space_group_symop_operation_xyz
'x, y, z'
'-x, -y, -z'

loop_
_atom_site_label
_atom_site_type_symbol
_atom_site_fract_x
_atom_site_fract_y
_atom_site_fract_z
_atom_site_U_iso_or_equiv
_atom_site_adp_type
_atom_site_occupancy
_atom_site_site_symmetry_order
_atom_site_calc_flag
_atom_site_refinement_flags_posn
_atom_site_refinement_flags_adp
_atom_site_refinement_flags_occupancy
_atom_site_disorder_assembly
_atom_site_disorder_group
Pr1 Pr 0.49900(3) 0.69754(2) 0.75138(3) 0.00850(4) Uani 1 1 d . . . . .
Pr2 Pr 0.78920(3) 0.69951(4) 0.25149(2) 0.00699(6) Uani 1 1 d . . . . .
Pr3 Pr 0.20989(3) 0.69720(4) 0.24806(2) 0.00709(6) Uani 1 1 d . . . . .
Pr4 Pr 0.98871(3) 0.76331(2) 0.74315(3) 0.00911(5) Uani 1 1 d . . . . .
Pr5 Pr 0.32922(3) 0.96918(4) 0.88798(2) 0.00763(6) Uani 1 1 d . . . . .
Pr6 Pr 0.65853(3) 0.97021(4) 0.61948(2) 0.00723(6) Uani 1 1 d . . . . .
K1 K 0.58827(13) 0.63561(18) 0.41225(12) 0.0218(3) Uani 1 1 d . . . . .
K2 K 0.11185(13) 0.58061(17) 0.46222(11) 0.0198(3) Uani 1 1 d . . . . .
K3 K 0.58050(13) 0.34952(18) 0.90630(11) 0.0206(3) Uani 1 1 d . . . . .
K4 K 0.89121(12) 0.57642(17) 0.04002(10) 0.0176(3) Uani 1 1 d . . . . .
K5 K 0.20261(13) 0.93010(18) 0.59726(11) 0.0187(3) Uani 1 1 d . . . . .
K6 K 0.19537(14) 0.06584(18) 0.09851(11) 0.0210(3) Uani 1 1 d . . . . .
O1 O 0.4817(3) 0.9433(3) 0.7020(2) 0.0157(7) Uani 1 1 d . . . . .
O2 O 0.6076(4) 0.1597(5) 0.7441(3) 0.0158(9) Uani 1 1 d . . . . .
O3 O 0.4016(3) 0.1404(5) 0.7766(3) 0.0113(8) Uani 1 1 d . . . . .
O4 O 0.1544(4) 0.4496(5) 0.2958(3) 0.0138(9) Uani 1 1 d . . . . .
O5 O 0.3630(4) 0.4925(5) 0.2803(3) 0.0142(9) Uani 1 1 d . . . . .
O6 O 0.2824(3) 0.2451(6) 0.2719(3) 0.0123(8) Uani 1 1 d . . . . .
O7 O 0.8517(4) 0.4506(6) 0.2122(3) 0.0158(9) Uani 1 1 d . . . . .
O8 O 0.7131(3) 0.2463(5) 0.2186(3) 0.0123(8) Uani 1 1 d . . . . .
O9 O 0.6443(4) 0.4943(5) 0.2288(3) 0.0147(10) Uani 1 1 d . . . . .
O10 O 0.1110(4) 0.9749(6) 0.2450(3) 0.0117(8) Uani 1 1 d . . . . .
O11 O 0.9965(4) 0.7525(3) 0.2459(4) 0.0178(6) Uani 1 1 d . . . . .
O12 O 0.8888(3) 0.9820(6) 0.2473(3) 0.0124(9) Uani 1 1 d . . . . .
O13 O 0.3801(4) 0.6638(5) 0.5745(3) 0.0156(9) Uani 1 1 d . . . . .
O14 O 0.4867(3) 0.8417(3) 0.5022(2) 0.0117(6) Uani 1 1 d . . . . .
O15 O 0.2649(3) 0.7877(5) 0.4186(3) 0.0110(8) Uani 1 1 d . . . . .
O16 O 0.0107(3) 0.7259(6) 0.5842(3) 0.0147(9) Uani 1 1 d . . . . .
O17 O 0.8420(4) 0.7128(5) 0.4214(3) 0.0183(9) Uani 1 1 d . . . . .
O18 O 0.8069(4) 0.8496(5) 0.5561(3) 0.0209(9) Uani 1 1 d . . . . .
O19 O 0.6262(4) 0.6401(5) 0.9253(3) 0.0195(10) Uani 1 1 d . . . . .
O20 O 0.7253(4) 0.7753(5) 0.0784(3) 0.0141(9) Uani 1 1 d . . . . .
O21 O 0.5478(3) 0.8801(4) 0.9489(3) 0.0230(8) Uani 1 1 d . . . . .
O22 O 1.0000(4) 0.7401(6) 0.9126(3) 0.0212(10) Uani 1 1 d . . . . .
O23 O 0.1510(4) 0.6852(5) 0.0761(3) 0.0136(8) Uani 1 1 d . . . . .
O24 O 0.2137(4) 0.8493(5) 0.9694(3) 0.0248(10) Uani 1 1 d . . . . .
B1 B 0.4972(7) 0.0821(4) 0.7419(6) 0.0090(9) Uani 1 1 d . . . . .
B2 B 0.2670(6) 0.3950(9) 0.2849(5) 0.0114(14) Uani 1 1 d . . . . .
B3 B 0.7392(6) 0.3943(8) 0.2191(5) 0.0099(13) Uani 1 1 d . . . . .
B4 B 0.0005(7) 0.9046(4) 0.2459(6) 0.0093(8) Uani 1 1 d . . . . .
B5 B 0.3795(5) 0.7592(8) 0.5022(4) 0.0074(11) Uani 1 1 d . . . . .
B6 B 0.8871(6) 0.7633(9) 0.5197(4) 0.0110(12) Uani 1 1 d . . . . .
B7 B 0.6312(5) 0.7577(9) 0.9832(4) 0.0109(12) Uani 1 1 d . . . . .
B8 B 0.1193(5) 0.7597(9) 0.9853(5) 0.0108(12) Uani 1 1 d . . . . .

loop_
_atom_site_aniso_label
_atom_site_aniso_U_11
_atom_site_aniso_U_22
_atom_site_aniso_U_33
_atom_site_aniso_U_23
_atom_site_aniso_U_13
_atom_site_aniso_U_12
Pr1 0.00757(8) 0.00663(7) 0.01118(9) 0.00104(17) 0.00312(7) 0.00013(15)
Pr2 0.00674(12) 0.00701(16) 0.00706(13) -0.00017(13) 0.00219(10) 0.00006(13)
Pr3 0.00631(12) 0.00707(16) 0.00766(13) 0.00010(13) 0.00212(10) -0.00046(12)
Pr4 0.01211(12) 0.00693(8) 0.00925(11) -0.00006(12) 0.00490(9) -0.00009(12)
Pr5 0.00732(12) 0.00579(14) 0.00920(13) 0.00013(11) 0.00213(10) 0.00014(11)
Pr6 0.00680(12) 0.00632(14) 0.00817(12) 0.00005(11) 0.00207(10) -0.00024(11)
K1 0.0174(6) 0.0160(7) 0.0337(8) -0.0057(6) 0.0111(6) -0.0008(5)
K2 0.0217(7) 0.0163(8) 0.0274(7) -0.0023(6) 0.0161(6) -0.0027(5)
K3 0.0172(6) 0.0157(7) 0.0259(7) 0.0003(5) 0.0037(5) -0.0003(5)
K4 0.0163(6) 0.0162(8) 0.0221(7) -0.0024(6) 0.0089(5) 0.0012(5)
K5 0.0172(6) 0.0229(9) 0.0175(6) 0.0012(6) 0.0079(5) -0.0001(5)
K6 0.0255(7) 0.0219(9) 0.0205(7) -0.0027(6) 0.0143(6) -0.0026(6)
O1 0.0195(17) 0.0056(14) 0.0260(17) -0.0007(12) 0.0131(14) -0.0010(12)
O2 0.0153(17) 0.014(2) 0.020(2) -0.0087(15) 0.0084(15) -0.0075(14)
O3 0.0094(16) 0.0115(18) 0.0149(17) 0.0025(14) 0.0067(13) 0.0053(13)
O4 0.0138(18) 0.006(2) 0.023(2) -0.0001(17) 0.0090(16) 0.0004(16)
O5 0.0098(17) 0.008(3) 0.024(2) -0.0013(16) 0.0048(15) -0.0044(15)
O6 0.0102(16) 0.010(2) 0.0163(18) 0.0033(18) 0.0040(14) 0.0020(17)
O7 0.0100(18) 0.016(3) 0.024(2) 0.0003(19) 0.0093(16) 0.0014(17)
O8 0.0161(17) 0.007(2) 0.0150(18) 0.0015(18) 0.0074(14) 0.0021(17)
O9 0.0096(17) 0.006(3) 0.031(2) 0.0005(17) 0.0104(16) -0.0035(14)
O10 0.0098(17) 0.011(2) 0.0149(18) 0.0041(18) 0.0050(14) -0.0017(16)
O11 0.0100(12) 0.0071(10) 0.0370(17) 0.008(3) 0.0089(11) -0.001(2)
O12 0.0089(17) 0.011(2) 0.0157(19) 0.0023(18) 0.0020(15) 0.0014(16)
O13 0.022(2) 0.011(2) 0.0094(18) 0.0034(14) -0.0003(15) -0.0069(15)
O14 0.0086(14) 0.0105(15) 0.0129(15) -0.0020(12) -0.0003(12) -0.0033(11)
O15 0.0105(16) 0.011(2) 0.0102(17) 0.0044(15) 0.0019(13) -0.0021(14)
O16 0.0097(16) 0.021(2) 0.0119(17) -0.0029(17) 0.0017(13) 0.0002(15)
O17 0.0176(18) 0.026(2) 0.0089(17) -0.0006(16) 0.0016(14) 0.0029(16)
O18 0.025(2) 0.020(2) 0.023(2) -0.0031(16) 0.0147(17) 0.0030(16)
O19 0.024(2) 0.014(2) 0.016(2) -0.0088(16) 0.0005(16) 0.0017(16)
O20 0.0161(17) 0.011(2) 0.0121(18) -0.0020(16) 0.0013(14) 0.0051(15)
O21 0.0160(17) 0.0182(17) 0.027(2) -0.0008(15) -0.0020(15) 0.0076(14)
O22 0.0199(19) 0.031(3) 0.0106(18) 0.0002(19) 0.0032(14) 0.0047(19)
O23 0.0153(17) 0.0148(19) 0.0093(17) 0.0010(14) 0.0025(14) -0.0041(14)
O24 0.033(2) 0.019(2) 0.033(2) 0.0018(18) 0.026(2) -0.0047(18)
B1 0.0111(19) 0.0088(16) 0.009(2) 0.001(3) 0.0056(17) -0.004(3)
B2 0.014(3) 0.014(4) 0.006(3) 0.001(3) 0.004(2) 0.002(3)
B3 0.009(3) 0.008(3) 0.009(3) -0.001(3) -0.002(2) 0.001(2)
B4 0.0084(17) 0.0094(16) 0.0085(19) 0.007(3) 0.0010(14) 0.004(3)
B5 0.010(2) 0.006(3) 0.005(2) 0.000(2) 0.0003(18) -0.001(2)
B6 0.016(3) 0.007(3) 0.010(3) 0.001(3) 0.006(2) -0.004(3)
B7 0.006(2) 0.015(3) 0.012(3) 0.001(2) 0.005(2) -0.003(2)
B8 0.013(3) 0.010(3) 0.015(3) -0.001(3) 0.012(2) -0.001(3)

loop_
_atom_type_symbol
_atom_type_description
_atom_type_scat_dispersion_real
_atom_type_scat_dispersion_imag
_atom_type_scat_source
B B 0.0013 0.0007 'International Tables Vol C Tables 4.2.6.8 and 6.1.1.4'
K K 0.2009 0.2494 'International Tables Vol C Tables 4.2.6.8 and 6.1.1.4'
O O 0.0106 0.0060 'International Tables Vol C Tables 4.2.6.8 and 6.1.1.4'
Pr Pr -0.2180 2.8214 'International Tables Vol C Tables 4.2.6.8 and 6.1.1.4'

loop_
_geom_angle_atom_site_label_1
_geom_angle_atom_site_label_2
_geom_angle_atom_site_label_3
_geom_angle
_geom_angle_site_symmetry_1
_geom_angle_site_symmetry_3
O1 Pr1 O13 81.51(14) . .
O1 Pr1 O9 137.72(12) . 2_666
O13 Pr1 O9 83.88(14) . 2_666
O1 Pr1 O19 118.01(14) . .
O13 Pr1 O19 160.01(11) . .
O9 Pr1 O19 83.65(15) 2_666 .
O1 Pr1 O5 128.21(13) . 2_666
O13 Pr1 O5 81.96(15) . 2_666
O9 Pr1 O5 88.21(8) 2_666 2_666
O19 Pr1 O5 82.10(15) . 2_666
O1 Pr1 O8 82.78(13) . 2_666
O13 Pr1 O8 90.50(13) . 2_666
O9 Pr1 O8 57.85(15) 2_666 2_666
O19 Pr1 O8 96.00(14) . 2_666
O5 Pr1 O8 145.90(15) 2_666 2_666
O1 Pr1 O6 75.30(13) . 2_666
O13 Pr1 O6 94.57(13) . 2_666
O9 Pr1 O6 145.54(15) 2_666 2_666
O19 Pr1 O6 86.99(14) . 2_666
O5 Pr1 O6 57.62(15) 2_666 2_666
O8 Pr1 O6 156.48(8) 2_666 2_666
O1 Pr1 B3 109.88(16) . 2_666
O13 Pr1 B3 85.89(16) . 2_666
O9 Pr1 B3 29.33(17) 2_666 2_666
O19 Pr1 B3 90.82(17) . 2_666
O5 Pr1 B3 117.40(17) 2_666 2_666
O8 Pr1 B3 28.55(19) 2_666 2_666
O6 Pr1 B3 174.80(18) 2_666 2_666
O1 Pr1 B2 102.13(17) . 2_666
O13 Pr1 B2 88.05(17) . 2_666
O9 Pr1 B2 116.81(18) 2_666 2_666
O19 Pr1 B2 83.73(17) . 2_666
O5 Pr1 B2 28.70(18) 2_666 2_666
O8 Pr1 B2 174.6(2) 2_666 2_666
O6 Pr1 B2 28.91(19) 2_666 2_666
B3 Pr1 B2 146.08(11) 2_666 2_666
O1 Pr1 B7 96.09(16) . .
O13 Pr1 B7 174.64(16) . .
O9 Pr1 B7 94.84(16) 2_666 .
O19 Pr1 B7 23.66(18) . .
O5 Pr1 B7 103.23(16) 2_666 .
O8 Pr1 B7 84.43(13) 2_666 .
O6 Pr1 B7 89.43(13) 2_666 .
B3 Pr1 B7 90.46(17) 2_666 .
B2 Pr1 B7 97.16(17) 2_666 .
O1 Pr1 K1 128.09(8) . 2_666
O13 Pr1 K1 47.28(12) . 2_666
O9 Pr1 K1 56.59(10) 2_666 2_666
O19 Pr1 K1 112.75(12) . 2_666
O5 Pr1 K1 49.27(10) 2_666 2_666
O8 Pr1 K1 102.51(11) 2_666 2_666
O6 Pr1 K1 97.74(11) 2_666 2_666
B3 Pr1 K1 78.75(14) 2_666 2_666
B2 Pr1 K1 72.75(15) 2_666 2_666
B7 Pr1 K1 135.68(14) . 2_666
O1 Pr1 K3 163.06(8) . .
O13 Pr1 K3 115.43(12) . .
O9 Pr1 K3 50.01(10) 2_666 .
O19 Pr1 K3 45.10(12) . .
O5 Pr1 K3 58.31(10) 2_666 .
O8 Pr1 K3 96.58(11) 2_666 .
O6 Pr1 K3 101.88(11) 2_666 .
B3 Pr1 K3 73.31(14) 2_666 .
B2 Pr1 K3 79.39(15) 2_666 .
B7 Pr1 K3 67.04(14) . .
K1 Pr1 K3 68.68(2) 2_666 .
O17 Pr2 O11 97.62(17) . .
O17 Pr2 O9 95.52(16) . .
O11 Pr2 O9 139.11(12) . .
O17 Pr2 O20 160.10(17) . .
O11 Pr2 O20 81.17(16) . .
O9 Pr2 O20 98.26(15) . .
O17 Pr2 O3 91.70(14) . 2_666
O11 Pr2 O3 130.02(11) . 2_666
O9 Pr2 O3 87.88(13) . 2_666
O20 Pr2 O3 74.59(13) . 2_666
O17 Pr2 O7 107.24(15) . .
O11 Pr2 O7 80.85(11) . .
O9 Pr2 O7 58.28(13) . .
O20 Pr2 O7 92.24(14) . .
O3 Pr2 O7 141.93(13) 2_666 .
O17 Pr2 O12 90.92(15) . .
O11 Pr2 O12 54.77(10) . .
O9 Pr2 O12 163.00(12) . .
O20 Pr2 O12 72.05(13) . .
O3 Pr2 O12 76.19(12) 2_666 .
O7 Pr2 O12 134.18(11) . .
O17 Pr2 B3 100.72(18) . .
O11 Pr2 B3 109.38(15) . .
O9 Pr2 B3 29.86(15) . .
O20 Pr2 B3 98.37(17) . .
O3 Pr2 B3 116.87(16) 2_666 .
O7 Pr2 B3 28.61(16) . .
O12 Pr2 B3 161.87(16) . .
O17 Pr2 B4 94.61(19) . 1_655
O11 Pr2 B4 26.84(13) . 1_655
O9 Pr2 B4 164.32(16) . 1_655
O20 Pr2 B4 75.28(18) . 1_655
O3 Pr2 B4 103.75(14) 2_666 1_655
O7 Pr2 B4 107.15(14) . 1_655
O12 Pr2 B4 27.94(13) . 1_655
B3 Pr2 B4 135.74(17) . 1_655
O17 Pr2 Pr5 116.63(12) . 2_676
O11 Pr2 Pr5 88.39(8) . 2_676
O9 Pr2 Pr5 119.32(10) . 2_676
O20 Pr2 Pr5 43.66(11) . 2_676
O3 Pr2 Pr5 44.75(9) 2_666 2_676
O7 Pr2 Pr5 135.84(10) . 2_676
O12 Pr2 Pr5 44.22(8) . 2_676
B3 Pr2 Pr5 136.23(13) . 2_676
B4 Pr2 Pr5 65.81(12) 1_655 2_676
O17 Pr2 K1 49.08(10) . .
O11 Pr2 K1 146.64(14) . .
O9 Pr2 K1 57.25(10) . .
O20 Pr2 K1 130.38(9) . .
O3 Pr2 K1 63.19(9) 2_666 .
O7 Pr2 K1 104.91(10) . .
O12 Pr2 K1 118.19(8) . .
B3 Pr2 K1 79.82(14) . .
B4 Pr2 K1 137.53(15) 1_655 .
Pr5 Pr2 K1 107.23(3) 2_676 .
O17 Pr2 K4 146.49(11) . .
O11 Pr2 K4 58.20(13) . .
O9 Pr2 K4 91.27(10) . .
O20 Pr2 K4 47.57(10) . .
O3 Pr2 K4 121.37(9) 2_666 .
O7 Pr2 K4 50.41(10) . .
O12 Pr2 K4 91.99(8) . .
B3 Pr2 K4 70.64(14) . .
B4 Pr2 K4 73.76(14) 1_655 .
Pr5 Pr2 K4 87.68(3) 2_676 .
K1 Pr2 K4 148.51(4) . .
O23 Pr3 O2 89.83(13) . 2_666
O23 Pr3 O11 94.83(16) . 1_455
O2 Pr3 O11 133.83(12) 2_666 1_455
O23 Pr3 O15 162.78(16) . .
O2 Pr3 O15 81.41(13) 2_666 .
O11 Pr3 O15 80.97(16) 1_455 .
O23 Pr3 O5 94.83(15) . .
O2 Pr3 O5 84.62(14) 2_666 .
O11 Pr3 O5 140.26(11) 1_455 .
O15 Pr3 O5 99.04(14) . .
O23 Pr3 O4 103.93(15) . .
O2 Pr3 O4 140.59(14) 2_666 .
O11 Pr3 O4 82.36(11) 1_455 .
O15 Pr3 O4 92.12(14) . .
O5 Pr3 O4 57.90(13) . .
O23 Pr3 O10 93.60(14) . .
O2 Pr3 O10 78.85(13) 2_666 .
O11 Pr3 O10 55.04(10) 1_455 .
O15 Pr3 O10 70.25(13) . .
O5 Pr3 O10 161.41(12) . .
O4 Pr3 O10 135.27(11) . .
O23 Pr3 B2 96.47(17) . .
O2 Pr3 B2 113.95(18) 2_666 .
O11 Pr3 B2 111.09(15) 1_455 .
O15 Pr3 B2 100.63(17) . .
O5 Pr3 B2 29.40(16) . .
O4 Pr3 B2 29.08(16) . .
O10 Pr3 B2 163.65(15) . .
O23 Pr3 B4 95.08(19) . .
O2 Pr3 B4 106.28(15) 2_666 .
O11 Pr3 B4 27.57(13) 1_455 .
O15 Pr3 B4 73.46(18) . .
O5 Pr3 B4 165.26(16) . .
O4 Pr3 B4 108.96(15) . .
O10 Pr3 B4 27.47(14) . .
B2 Pr3 B4 138.03(18) . .
O23 Pr3 Pr6 120.52(11) . 2_676
O2 Pr3 Pr6 47.74(10) 2_666 2_676
O11 Pr3 Pr6 92.26(9) 1_455 2_676
O15 Pr3 Pr6 43.62(10) . 2_676
O5 Pr3 Pr6 115.22(9) . 2_676
O4 Pr3 Pr6 135.54(10) . 2_676
O10 Pr3 Pr6 46.56(8) . 2_676
B2 Pr3 Pr6 134.65(13) . 2_676
B4 Pr3 Pr6 68.35(13) . 2_676
O23 Pr3 K3 50.82(10) . 2_666
O2 Pr3 K3 53.56(10) 2_666 2_666
O11 Pr3 K3 145.24(13) 1_455 2_666
O15 Pr3 K3 129.82(9) . 2_666
O5 Pr3 K3 60.09(10) . 2_666
O4 Pr3 K3 108.35(9) . 2_666
O10 Pr3 K3 114.50(8) . 2_666
B2 Pr3 K3 81.82(14) . 2_666
B4 Pr3 K3 134.42(14) . 2_666
Pr6 Pr3 K3 100.96(3) 2_676 2_666
O23 Pr3 K2 143.29(10) . .
O2 Pr3 K2 126.88(10) 2_666 .
O11 Pr3 K2 60.82(12) 1_455 .
O15 Pr3 K2 47.39(10) . .
O5 Pr3 K2 89.86(10) . .
O4 Pr3 K2 49.52(10) . .
O10 Pr3 K2 93.25(8) . .
B2 Pr3 K2 71.05(14) . .
B4 Pr3 K2 75.71(14) . .
Pr6 Pr3 K2 89.48(3) 2_676 .
K3 Pr3 K2 149.87(3) 2_666 .
O16 Pr4 O22 164.28(12) 1_655 .
O16 Pr4 O4 86.39(15) 1_655 2_666
O22 Pr4 O4 87.86(16) . 2_666
O16 Pr4 O7 80.91(14) 1_655 2_766
O22 Pr4 O7 83.53(15) . 2_766
O4 Pr4 O7 76.76(8) 2_666 2_766
O16 Pr4 O10 111.53(14) 1_655 2_676
O22 Pr4 O10 84.02(15) . 2_676
O4 Pr4 O10 119.40(13) 2_666 2_676
O7 Pr4 O10 159.13(13) 2_766 2_676
O16 Pr4 O12 87.68(15) 1_655 2_776
O22 Pr4 O12 100.26(16) . 2_776
O4 Pr4 O12 168.65(13) 2_666 2_776
O7 Pr4 O12 111.82(13) 2_766 2_776
O10 Pr4 O12 54.41(7) 2_676 2_776
O16 Pr4 O18 54.13(13) 1_655 .
O22 Pr4 O18 138.77(13) . .
O4 Pr4 O18 79.86(14) 2_666 .
O7 Pr4 O18 130.19(13) 2_766 .
O10 Pr4 O18 68.84(12) 2_676 .
O12 Pr4 O18 88.82(13) 2_776 .
O16 Pr4 O6 111.27(11) 1_655 2_666
O22 Pr4 O6 76.43(12) . 2_666
O4 Pr4 O6 53.33(14) 2_666 2_666
O7 Pr4 O6 126.14(14) 2_766 2_666
O10 Pr4 O6 66.42(13) 2_676 2_666
O12 Pr4 O6 120.65(13) 2_776 2_666
O18 Pr4 O6 64.62(11) . 2_666
O16 Pr4 B6 27.10(15) 1_655 .
O22 Pr4 B6 161.65(15) . .
O4 Pr4 B6 77.61(17) 2_666 .
O7 Pr4 B6 103.63(18) 2_766 .
O10 Pr4 B6 93.33(17) 2_676 .
O12 Pr4 B6 92.79(16) 2_776 .
O18 Pr4 B6 27.80(16) . .
O6 Pr4 B6 85.85(13) 2_666 .
O16 Pr4 B4 100.1(2) 1_655 2_676
O22 Pr4 B4 92.9(2) . 2_676
O4 Pr4 B4 145.15(18) 2_666 2_676
O7 Pr4 B4 137.96(18) 2_766 2_676
O10 Pr4 B4 26.75(17) 2_676 2_676
O12 Pr4 B4 27.67(17) 2_776 2_676
O18 Pr4 B4 76.78(18) . 2_676
O6 Pr4 B4 93.02(18) 2_666 2_676
B6 Pr4 B4 92.7(2) . 2_676
O16 Pr4 B2 101.33(16) 1_655 2_666
O22 Pr4 B2 79.26(16) . 2_666
O4 Pr4 B2 26.33(17) 2_666 2_666
O7 Pr4 B2 100.47(18) 2_766 2_666
O10 Pr4 B2 93.57(17) 2_676 2_666
O12 Pr4 B2 147.50(17) 2_776 2_666
O18 Pr4 B2 72.39(16) . 2_666
O6 Pr4 B2 27.16(18) 2_666 2_666
B6 Pr4 B2 82.80(17) . 2_666
B4 Pr4 B2 120.1(2) 2_676 2_666
O16 Pr4 K6 149.65(10) 1_655 2_666
O22 Pr4 K6 45.16(12) . 2_666
O4 Pr4 K6 91.98(10) 2_666 2_666
O7 Pr4 K6 128.17(9) 2_766 2_666
O10 Pr4 K6 44.52(8) 2_676 2_666
O12 Pr4 K6 88.26(9) 2_776 2_666
O18 Pr4 K6 95.73(9) . 2_666
O6 Pr4 K6 47.46(9) 2_666 2_666
B6 Pr4 K6 123.33(13) . 2_666
B4 Pr4 K6 65.32(15) 2_676 2_666
B2 Pr4 K6 68.20(14) 2_666 2_666
O24 Pr5 O21 108.19(15) . .
O24 Pr5 O8 84.59(15) . 2_666
O21 Pr5 O8 84.28(12) . 2_666
O24 Pr5 O20 98.34(16) . 2_676
O21 Pr5 O20 121.62(12) . 2_676
O8 Pr5 O20 150.62(12) 2_666 2_676
O24 Pr5 O12 86.08(15) . 2_676
O21 Pr5 O12 153.78(13) . 2_676
O8 Pr5 O12 75.08(14) 2_666 2_676
O20 Pr5 O12 75.97(14) 2_676 2_676
O24 Pr5 O3 164.69(15) . 1_565
O21 Pr5 O3 87.08(12) . 1_565
O8 Pr5 O3 98.37(13) 2_666 1_565
O20 Pr5 O3 71.77(13) 2_676 1_565
O12 Pr5 O3 80.24(12) 2_676 1_565
O24 Pr5 O21 90.45(15) . 2_677
O21 Pr5 O21 73.59(13) . 2_677
O8 Pr5 O21 154.57(12) 2_666 2_677
O20 Pr5 O21 54.79(11) 2_676 2_677
O12 Pr5 O21 129.55(13) 2_676 2_677
O3 Pr5 O21 92.97(13) 1_565 2_677
O24 Pr5 B7 94.55(17) . 2_677
O21 Pr5 B7 98.38(14) . 2_677
O8 Pr5 B7 177.34(14) 2_666 2_677
O20 Pr5 B7 27.02(14) 2_676 2_677
O12 Pr5 B7 102.36(16) 2_676 2_677
O3 Pr5 B7 81.81(15) 1_565 2_677
O21 Pr5 B7 27.78(13) 2_677 2_677
O24 Pr5 Pr2 122.11(12) . 2_676
O21 Pr5 Pr2 127.55(9) . 2_676
O8 Pr5 Pr2 112.60(10) 2_666 2_676
O20 Pr5 Pr2 41.88(9) 2_676 2_676
O12 Pr5 Pr2 50.97(12) 2_676 2_676
O3 Pr5 Pr2 42.95(8) 1_565 2_676
O21 Pr5 Pr2 91.15(7) 2_677 2_676
B7 Pr5 Pr2 65.76(12) 2_677 2_676
O24 Pr5 K6 44.66(12) . 1_566
O21 Pr5 K6 113.32(9) . 1_566
O8 Pr5 K6 128.83(9) 2_666 1_566
O20 Pr5 K6 57.27(10) 2_676 1_566
O12 Pr5 K6 92.38(9) 2_676 1_566
O3 Pr5 K6 128.68(9) 1_565 1_566
O21 Pr5 K6 53.92(9) 2_677 1_566
B7 Pr5 K6 50.07(12) 2_677 1_566
Pr2 Pr5 K6 94.31(3) 2_676 1_566
O24 Pr5 K5 116.22(12) . .
O21 Pr5 K5 107.30(9) . .
O8 Pr5 K5 48.95(10) 2_666 .
O20 Pr5 K5 105.56(9) 2_676 .
O12 Pr5 K5 46.65(9) 2_676 .
O3 Pr5 K5 57.85(9) 1_565 .
O21 Pr5 K5 150.29(9) 2_677 .
B7 Pr5 K5 129.72(12) 2_677 .
Pr2 Pr5 K5 64.26(3) 2_676 .
K6 Pr5 K5 138.92(3) 1_566 .
O24 Pr5 Pr1 112.39(13) . .
O21 Pr5 Pr1 52.29(9) . .
O8 Pr5 Pr1 37.87(8) 2_666 .
O20 Pr5 Pr1 149.11(10) 2_676 .
O12 Pr5 Pr1 102.25(10) 2_676 .
O3 Pr5 Pr1 77.51(9) 1_565 .
O21 Pr5 Pr1 125.13(7) 2_677 .
B7 Pr5 Pr1 144.43(11) 2_677 .
Pr2 Pr5 Pr1 113.210(12) 2_676 .
K6 Pr5 Pr1 152.29(3) 1_566 .
K5 Pr5 Pr1 58.60(2) . .
O14 Pr6 O18 88.83(13) . .
O14 Pr6 O6 90.86(12) . 2_666
O18 Pr6 O6 78.54(14) . 2_666
O14 Pr6 O15 122.46(11) . 2_676
O18 Pr6 O15 90.35(15) . 2_676
O6 Pr6 O15 144.86(12) 2_666 2_676
O14 Pr6 O14 72.70(11) . 2_676
O18 Pr6 O14 113.43(13) . 2_676
O6 Pr6 O14 158.84(11) 2_666 2_676
O15 Pr6 O14 55.36(10) 2_676 2_676
O14 Pr6 O1 74.74(11) . .
O18 Pr6 O1 146.83(13) . .
O6 Pr6 O1 73.23(11) 2_666 .
O15 Pr6 O1 122.80(11) 2_676 .
O14 Pr6 O1 89.30(10) 2_676 .
O14 Pr6 O10 160.18(13) . 2_676
O18 Pr6 O10 76.32(14) . 2_676
O6 Pr6 O10 73.55(14) 2_666 2_676
O15 Pr6 O10 71.43(14) 2_676 2_676
O14 Pr6 O10 125.14(13) 2_676 2_676
O1 Pr6 O10 111.02(10) . 2_676
O14 Pr6 O2 119.87(11) . 1_565
O18 Pr6 O2 151.30(13) . 1_565
O6 Pr6 O2 99.99(14) 2_666 1_565
O15 Pr6 O2 74.32(13) 2_676 1_565
O14 Pr6 O2 77.92(12) 2_676 1_565
O1 Pr6 O2 53.45(11) . 1_565
O10 Pr6 O2 75.83(13) 2_676 1_565
O14 Pr6 B5 95.10(13) . 2_676
O18 Pr6 B5 98.14(16) . 2_676
O6 Pr6 B5 173.13(13) 2_666 2_676
O15 Pr6 B5 28.46(13) 2_676 2_676
O14 Pr6 B5 27.97(12) 2_676 2_676
O1 Pr6 B5 111.64(13) . 2_676
O10 Pr6 B5 99.88(15) 2_676 2_676
O2 Pr6 B5 79.98(15) 1_565 2_676
O14 Pr6 B1 95.53(15) . 1_565
O18 Pr6 B1 167.11(16) . 1_565
O6 Pr6 B1 89.25(14) 2_666 1_565
O15 Pr6 B1 97.46(12) 2_676 1_565
O14 Pr6 B1 79.46(14) 2_676 1_565
O1 Pr6 B1 26.75(11) . 1_565
O10 Pr6 B1 96.40(17) 2_676 1_565
O2 Pr6 B1 27.13(13) 1_565 1_565
B5 Pr6 B1 93.55(15) 2_676 1_565
O14 Pr6 Pr3 150.41(7) . 2_676
O18 Pr6 Pr3 112.88(11) . 2_676
O6 Pr6 Pr3 112.34(10) 2_666 2_676
O15 Pr6 Pr3 42.28(9) 2_676 2_676
O14 Pr6 Pr3 80.04(7) 2_676 2_676
O1 Pr6 Pr3 93.98(7) . 2_676
O10 Pr6 Pr3 49.41(11) 2_676 2_676
O2 Pr6 Pr3 40.75(8) 1_565 2_676
B5 Pr6 Pr3 63.22(11) 2_676 2_676
B1 Pr6 Pr3 67.88(11) 1_565 2_676
O14 Pr6 K6 130.43(8) . 2_666
O18 Pr6 K6 105.61(11) . 2_666
O6 Pr6 K6 48.60(10) 2_666 2_666
O15 Pr6 K6 104.96(9) 2_676 2_666
O14 Pr6 K6 135.22(8) 2_676 2_666
O1 Pr6 K6 67.56(7) . 2_666
O10 Pr6 K6 45.24(8) 2_676 2_666
O2 Pr6 K6 57.40(10) 1_565 2_666
B5 Pr6 K6 127.85(12) 2_676 2_666
B1 Pr6 K6 62.50(14) 1_565 2_666
Pr3 Pr6 K6 64.83(3) 2_676 2_666
O14 K1 O13 135.83(14) . 2_666
O14 K1 O17 110.94(13) . .
O13 K1 O17 98.62(15) 2_666 .
O14 K1 O5 103.32(11) . .
O13 K1 O5 69.26(13) 2_666 .
O17 K1 O5 139.25(13) . .
O14 K1 O2 68.25(10) . 2_666
O13 K1 O2 133.10(13) 2_666 2_666
O17 K1 O2 107.52(13) . 2_666
O5 K1 O2 65.45(12) . 2_666
O14 K1 O9 154.12(12) . .
O13 K1 O9 66.11(13) 2_666 .
O17 K1 O9 70.90(11) . .
O5 K1 O9 68.65(10) . .
O2 K1 O9 86.38(11) 2_666 .
O14 K1 B5 25.84(13) . .
O13 K1 B5 114.47(17) 2_666 .
O17 K1 B5 136.16(16) . .
O5 K1 B5 81.57(13) . .
O2 K1 B5 70.41(13) 2_666 .
O9 K1 B5 148.05(13) . .
O14 K1 O18 67.14(10) . .
O13 K1 O18 120.96(13) 2_666 .
O17 K1 O18 46.86(12) . .
O5 K1 O18 169.19(13) . .
O2 K1 O18 105.17(12) 2_666 .
O9 K1 O18 117.53(11) . .
B5 K1 O18 90.28(13) . .
O14 K1 B6 91.95(15) . .
O13 K1 B6 103.96(17) 2_666 .
O17 K1 B6 24.69(14) . .
O5 K1 B6 163.51(15) . .
O2 K1 B6 116.09(16) 2_666 .
O9 K1 B6 94.88(14) . .
B5 K1 B6 114.72(17) . .
O18 K1 B6 24.83(15) . .
O14 K1 B1 72.74(14) . 2_666
O13 K1 B1 145.18(16) 2_666 2_666
O17 K1 B1 83.13(17) . 2_666
O5 K1 B1 86.70(15) . 2_666
O2 K1 B1 24.76(14) 2_666 2_666
O9 K1 B1 82.09(15) . 2_666
B5 K1 B1 85.01(18) . 2_666
O18 K1 B1 85.52(15) . 2_666
B6 K1 B1 92.04(18) . 2_666
O14 K1 O3 94.77(11) . 2_666
O13 K1 O3 127.85(13) 2_666 2_666
O17 K1 O3 65.52(11) . 2_666
O5 K1 O3 90.81(11) . 2_666
O2 K1 O3 43.82(7) 2_666 2_666
O9 K1 O3 61.75(10) . 2_666
B5 K1 O3 109.04(14) . 2_666
O18 K1 O3 85.12(11) . 2_666
B6 K1 O3 81.64(13) . 2_666
B1 K1 O3 24.04(14) 2_666 2_666
O14 K1 K2 125.30(8) . 2_666
O13 K1 K2 50.92(9) 2_666 2_666
O17 K1 K2 54.77(10) . 2_666
O5 K1 K2 119.24(11) . 2_666
O2 K1 K2 159.34(9) 2_666 2_666
O9 K1 K2 77.82(8) . 2_666
B5 K1 K2 129.09(12) . 2_666
O18 K1 K2 71.47(9) . 2_666
B6 K1 K2 53.20(14) . 2_666
B1 K1 K2 137.28(14) 2_666 2_666
O3 K1 K2 115.85(7) 2_666 2_666
O16 K2 O15 102.76(15) . .
O16 K2 O4 164.90(13) . .
O15 K2 O4 79.31(13) . .
O16 K2 O13 94.30(13) . .
O15 K2 O13 50.63(12) . .
O4 K2 O13 98.34(12) . .
O16 K2 O17 49.15(11) . 1_455
O15 K2 O17 107.89(13) . 1_455
O4 K2 O17 115.83(12) . 1_455
O13 K2 O17 136.30(14) . 1_455
O16 K2 O16 109.97(12) . 2_566
O15 K2 O16 146.82(12) . 2_566
O4 K2 O16 67.68(12) . 2_566
O13 K2 O16 129.54(13) . 2_566
O17 K2 O16 90.04(12) 1_455 2_566
O16 K2 O17 96.29(14) . 2_666
O15 K2 O17 136.23(12) . 2_666
O4 K2 O17 92.10(13) . 2_666
O13 K2 O17 89.32(12) . 2_666
O17 K2 O17 114.33(10) 1_455 2_666
O16 K2 O17 45.89(11) 2_566 2_666
O16 K2 B6 115.32(17) . 2_666
O15 K2 B6 136.44(15) . 2_666
O4 K2 B6 69.49(15) . 2_666
O13 K2 B6 104.04(15) . 2_666
O17 K2 B6 112.71(15) 1_455 2_666
O16 K2 B6 25.63(13) 2_566 2_666
O17 K2 B6 25.63(13) 2_666 2_666
O16 K2 B5 100.55(15) . .
O15 K2 B5 25.95(13) . .
O4 K2 B5 87.80(14) . .
O13 K2 B5 24.73(13) . .
O17 K2 B5 126.11(16) 1_455 .
O16 K2 B5 143.20(15) 2_566 .
O17 K2 B5 112.11(14) 2_666 .
B6 K2 B5 121.01(17) 2_666 .
O16 K2 O11 104.84(13) . 1_455
O15 K2 O11 61.47(11) . 1_455
O4 K2 O11 62.68(12) . 1_455
O13 K2 O11 111.93(12) . 1_455
O17 K2 O11 66.51(12) 1_455 1_455
O16 K2 O11 103.78(10) 2_566 1_455
O17 K2 O11 148.31(11) 2_666 1_455
B6 K2 O11 122.82(14) 2_666 1_455
B5 K2 O11 87.21(14) . 1_455
O16 K2 B6 24.27(13) . 1_455
O15 K2 B6 105.64(16) . 1_455
O4 K2 B6 140.66(14) . 1_455
O13 K2 B6 115.12(15) . 1_455
O17 K2 B6 24.94(13) 1_455 1_455
O16 K2 B6 102.09(14) 2_566 1_455
O17 K2 B6 107.65(15) 2_666 1_455
B6 K2 B6 117.81(15) 2_666 1_455
B5 K2 B6 113.92(18) . 1_455
O11 K2 B6 85.03(14) 1_455 1_455
O16 K2 K2 60.31(11) . 2_566
O15 K2 K2 162.31(12) . 2_566
O4 K2 K2 115.60(11) . 2_566
O13 K2 K2 130.48(11) . 2_566
O17 K2 K2 58.00(10) 1_455 2_566
O16 K2 K2 49.67(8) 2_566 2_566
O17 K2 K2 56.32(9) 2_666 2_566
B6 K2 K2 60.89(12) 2_666 2_566
B5 K2 K2 152.68(13) . 2_566
O11 K2 K2 115.34(10) 1_455 2_566
B6 K2 K2 56.92(13) 1_455 2_566
O19 K3 O23 87.20(15) . 2_666
O19 K3 O3 140.81(13) . .
O23 K3 O3 115.19(12) 2_666 .
O19 K3 O9 70.59(13) . 2_666
O23 K3 O9 135.43(13) 2_666 2_666
O3 K3 O9 71.11(11) . 2_666
O19 K3 O24 118.05(14) . 2_667
O23 K3 O24 48.60(12) 2_666 2_667
O3 K3 O24 100.31(13) . 2_667
O9 K3 O24 171.36(14) 2_666 2_667
O19 K3 O2 125.85(15) . .
O23 K3 O2 68.44(11) 2_666 .
O3 K3 O2 49.28(8) . .
O9 K3 O2 93.51(12) 2_666 .
O24 K3 O2 81.16(13) 2_667 .
O19 K3 B8 97.65(18) . 2_667
O23 K3 B8 25.30(14) 2_666 2_667
O3 K3 B8 116.39(16) . 2_667
O9 K3 B8 160.34(16) 2_666 2_667
O24 K3 B8 25.38(15) 2_667 2_667
O2 K3 B8 80.52(14) . 2_667
O19 K3 O5 64.14(13) . 2_666
O23 K3 O5 69.22(11) 2_666 2_666
O3 K3 O5 92.94(11) . 2_666
O9 K3 O5 66.36(9) 2_666 2_666
O24 K3 O5 116.19(11) 2_667 2_666
O2 K3 O5 62.12(12) . 2_666
B8 K3 O5 94.51(14) 2_667 2_666
O19 K3 B1 143.10(16) . .
O23 K3 B1 90.19(16) 2_666 .
O3 K3 B1 25.22(15) . .
O9 K3 B1 86.19(15) 2_666 .
O24 K3 B1 86.15(15) 2_667 .
O2 K3 B1 25.01(14) . .
B8 K3 B1 95.38(18) 2_667 .
O5 K3 B1 80.57(14) 2_666 .
O19 K3 B7 112.04(17) . 2_667
O23 K3 B7 140.64(15) 2_666 2_667
O3 K3 B7 71.52(14) . 2_667
O9 K3 B7 83.93(14) 2_666 2_667
O24 K3 B7 92.44(14) 2_667 2_667
O2 K3 B7 117.34(16) . 2_667
B8 K3 B7 115.49(17) 2_667 2_667
O5 K3 B7 149.82(13) 2_666 2_667
B1 K3 B7 92.78(18) . 2_667
O19 K3 Pr3 92.34(11) . 2_666
O23 K3 Pr3 38.54(8) 2_666 2_666
O3 K3 Pr3 88.01(8) . 2_666
O9 K3 Pr3 102.52(9) 2_666 2_666
O24 K3 Pr3 77.69(8) 2_667 2_666
O2 K3 Pr3 39.45(8) . 2_666
B8 K3 Pr3 61.25(11) 2_667 2_666
O5 K3 Pr3 40.47(8) 2_666 2_666
B1 K3 Pr3 64.46(13) . 2_666
B7 K3 Pr3 155.46(14) 2_667 2_666
O19 K3 Pr1 39.70(10) . .
O23 K3 Pr1 99.74(10) 2_666 .
O3 K3 Pr1 102.40(9) . .
O9 K3 Pr1 39.83(8) 2_666 .
O24 K3 Pr1 147.12(10) 2_667 .
O2 K3 Pr1 96.05(10) . .
B8 K3 Pr1 121.74(14) 2_667 .
O5 K3 Pr1 39.50(8) 2_666 .
B1 K3 Pr1 105.10(11) . .
B7 K3 Pr1 117.18(13) 2_667 .
Pr3 K3 Pr1 79.65(3) 2_666 .
O20 K4 O19 51.04(12) . 1_554
O20 K4 O23 133.15(12) . 2_665
O19 K4 O23 84.88(12) 1_554 2_665
O20 K4 O7 78.05(13) . .
O19 K4 O7 98.53(13) 1_554 .
O23 K4 O7 96.55(14) 2_665 .
O20 K4 O23 114.20(14) . 1_655
O19 K4 O23 140.68(14) 1_554 1_655
O23 K4 O23 110.26(10) 2_665 1_655
O7 K4 O23 114.65(12) . 1_655
O20 K4 O22 102.78(15) . 1_554
O19 K4 O22 95.18(13) 1_554 1_554
O23 K4 O22 95.28(14) 2_665 1_554
O7 K4 O22 162.61(13) . 1_554
O23 K4 O22 48.84(11) 1_655 1_554
O20 K4 B8 132.82(15) . 2_666
O19 K4 B8 98.41(15) 1_554 2_666
O23 K4 B8 26.69(14) 2_665 2_666
O7 K4 B8 71.90(16) . 2_666
O23 K4 B8 111.14(15) 1_655 2_666
O22 K4 B8 116.61(16) 1_554 2_666
O20 K4 O22 143.08(13) . 2_766
O19 K4 O22 123.31(13) 1_554 2_766
O23 K4 O22 46.99(11) 2_665 2_766
O7 K4 O22 66.42(13) . 2_766
O23 K4 O22 90.39(13) 1_655 2_766
O22 K4 O22 114.11(12) 1_554 2_766
B8 K4 O22 25.41(13) 2_666 2_766
O20 K4 B7 26.40(14) . 1_554
O19 K4 B7 25.37(15) 1_554 1_554
O23 K4 B7 110.07(15) 2_665 1_554
O7 K4 B7 92.44(15) . 1_554
O23 K4 B7 127.49(17) 1_655 1_554
O22 K4 B7 95.43(15) 1_554 1_554
B8 K4 B7 120.03(18) 2_666 1_554
O22 K4 B7 142.09(16) 2_766 1_554
O20 K4 O11 62.37(11) . .
O19 K4 O11 113.31(12) 1_554 .
O23 K4 O11 152.89(12) 2_665 .
O7 K4 O11 62.15(12) . .
O23 K4 O11 68.97(12) 1_655 .
O22 K4 O11 102.50(13) 1_554 .
B8 K4 O11 126.63(14) 2_666 .
O22 K4 O11 106.39(10) 2_766 .
B7 K4 O11 88.64(14) 1_554 .
O20 K4 K4 162.87(13) . 2_765
O19 K4 K4 127.00(11) 1_554 2_765
O23 K4 K4 55.49(9) 2_665 2_765
O7 K4 K4 117.75(12) . 2_765
O23 K4 K4 54.77(10) 1_655 2_765
O22 K4 K4 60.13(11) 1_554 2_765
B8 K4 K4 62.54(12) 2_666 2_765
O22 K4 K4 53.98(9) 2_766 2_765
B7 K4 K4 146.45(13) 1_554 2_765
O11 K4 K4 117.38(10) . 2_765
O20 K4 B8 108.08(17) . 1_654
O19 K4 B8 117.31(16) 1_554 1_654
O23 K4 B8 105.93(15) 2_665 1_654
O7 K4 B8 138.71(14) . 1_654
O23 K4 B8 24.76(13) 1_655 1_654
O22 K4 B8 24.26(13) 1_554 1_654
B8 K4 B8 118.58(14) 2_666 1_654
O22 K4 B8 105.22(15) 2_766 1_654
B7 K4 B8 110.92(18) 1_554 1_654
O11 K4 B8 84.11(14) . 1_654
K4 K4 B8 56.04(14) 2_765 1_654
O16 K5 O12 77.37(13) . 2_676
O16 K5 O1 134.49(12) . .
O12 K5 O1 100.25(10) 2_676 .
O16 K5 O8 71.56(12) . 2_666
O12 K5 O8 63.07(13) 2_676 2_666
O1 K5 O8 67.43(10) . 2_666
O16 K5 O18 125.60(13) . 2_676
O12 K5 O18 116.83(14) 2_676 2_676
O1 K5 O18 96.47(11) . 2_676
O8 K5 O18 162.84(13) 2_666 2_676
O16 K5 B5 101.48(16) . .
O12 K5 B5 155.94(15) 2_676 .
O1 K5 B5 63.08(12) . .
O8 K5 B5 93.52(14) 2_666 .
O18 K5 B5 83.73(15) 2_676 .
O16 K5 O15 92.08(12) . .
O12 K5 O15 169.45(13) 2_676 .
O1 K5 O15 87.15(9) . .
O8 K5 O15 113.94(12) 2_666 .
O18 K5 O15 69.26(12) 2_676 .
B5 K5 O15 26.21(12) . .
O16 K5 O13 87.05(13) . .
O12 K5 O13 133.05(13) 2_676 .
O1 K5 O13 61.20(10) . .
O8 K5 O13 70.00(11) 2_666 .
O18 K5 O13 108.32(12) 2_676 .
B5 K5 O13 24.59(14) . .
O15 K5 O13 44.96(11) . .
O16 K5 B6 117.75(14) . 2_676
O12 K5 B6 91.72(16) 2_676 2_676
O1 K5 B6 107.72(13) . 2_676
O8 K5 B6 151.62(15) 2_666 2_676
O18 K5 B6 25.68(14) 2_676 2_676
B5 K5 B6 109.41(17) . 2_676
O15 K5 B6 93.16(14) . 2_676
O13 K5 B6 134.00(14) . 2_676
O16 K5 O17 125.30(12) . 2_676
O12 K5 O17 72.62(13) 2_676 2_676
O1 K5 O17 95.64(10) . 2_676
O8 K5 O17 127.40(12) 2_666 2_676
O18 K5 O17 45.25(11) 2_676 2_676
B5 K5 O17 123.68(15) . 2_676
O15 K5 O17 114.40(11) . 2_676
O13 K5 O17 145.44(11) . 2_676
B6 K5 O17 24.52(13) 2_676 2_676
O16 K5 O3 136.07(11) . 1_565
O12 K5 O3 63.37(11) 2_676 1_565
O1 K5 O3 44.76(9) . 1_565
O8 K5 O3 73.50(11) 2_666 1_565
O18 K5 O3 90.98(12) 2_676 1_565
B5 K5 O3 106.46(12) . 1_565
O15 K5 O3 126.48(10) . 1_565
O13 K5 O3 105.13(10) . 1_565
B6 K5 O3 83.84(14) 2_676 1_565
O17 K5 O3 61.82(10) 2_676 1_565
O16 K5 B1 147.11(14) . 1_565
O12 K5 B1 85.84(15) 2_676 1_565
O1 K5 B1 22.96(10) . 1_565
O8 K5 B1 75.64(13) 2_666 1_565
O18 K5 B1 87.20(14) 2_676 1_565
B5 K5 B1 82.70(15) . 1_565
O15 K5 B1 103.44(14) . 1_565
O13 K5 B1 84.06(12) . 1_565
B6 K5 B1 90.52(15) 2_676 1_565
O17 K5 B1 74.26(12) 2_676 1_565
O3 K5 B1 23.79(13) 1_565 1_565
O10 K6 O22 77.12(14) 1_545 2_666
O10 K6 O24 114.60(15) 1_545 1_544
O22 K6 O24 131.51(14) 2_666 1_544
O10 K6 O6 66.88(14) 1_545 .
O22 K6 O6 72.23(12) 2_666 .
O24 K6 O6 156.25(14) 1_544 .
O10 K6 B7 153.66(16) 1_545 2_666
O22 K6 B7 102.12(18) 2_666 2_666
O24 K6 B7 85.97(17) 1_544 2_666
O6 K6 B7 87.62(15) . 2_666
O10 K6 O21 141.89(11) 1_545 2_666
O22 K6 O21 128.29(14) 2_666 2_666
O24 K6 O21 72.28(11) 1_544 2_666
O6 K6 O21 92.27(10) . 2_666
B7 K6 O21 26.55(14) 2_666 2_666
O10 K6 B8 91.06(16) 1_545 1_544
O22 K6 B8 118.58(15) 2_666 1_544
O24 K6 B8 25.79(14) 1_544 1_544
O6 K6 B8 153.54(16) . 1_544
B7 K6 B8 111.45(18) 2_666 1_544
O21 K6 B8 97.30(12) 2_666 1_544
O10 K6 O2 65.83(11) 1_545 2_656
O22 K6 O2 140.17(12) 2_666 2_656
O24 K6 O2 79.58(13) 1_544 2_656
O6 K6 O2 79.98(12) . 2_656
B7 K6 O2 104.66(14) 2_666 2_656
O21 K6 O2 79.77(10) 2_666 2_656
B8 K6 O2 77.56(14) 1_544 2_656
O10 K6 O20 171.02(14) 1_545 2_665
O22 K6 O20 94.30(12) 2_666 2_665
O24 K6 O20 73.06(12) 1_544 2_665
O6 K6 O20 108.21(12) . 2_665
B7 K6 O20 25.25(12) 2_666 2_665
O21 K6 O20 43.20(9) 2_666 2_665
B8 K6 O20 95.47(14) 1_544 2_665
O2 K6 O20 121.64(10) 2_656 2_665
O10 K6 O19 133.14(14) 1_545 2_666
O22 K6 O19 86.66(14) 2_666 2_666
O24 K6 O19 109.09(12) 1_544 2_666
O6 K6 O19 66.32(12) . 2_666
B7 K6 O19 23.12(15) 2_666 2_666
O21 K6 O19 43.16(10) 2_666 2_666
B8 K6 O19 134.53(14) 1_544 2_666
O2 K6 O19 107.84(11) 2_656 2_666
O20 K6 O19 42.23(11) 2_665 2_666
O10 K6 B8 81.42(14) 1_545 2_566
O22 K6 B8 19.52(14) 2_666 2_566
O24 K6 B8 112.26(15) 1_544 2_566
O6 K6 B8 91.49(14) . 2_566
B7 K6 B8 106.81(18) 2_666 2_566
O21 K6 B8 132.78(14) 2_666 2_566
B8 K6 B8 99.77(16) 1_544 2_566
O2 K6 B8 146.96(14) 2_656 2_566
O20 K6 B8 91.38(13) 2_665 2_566
O19 K6 B8 97.43(15) 2_666 2_566
O10 K6 B1 83.61(14) 1_545 2_656
O22 K6 B1 144.80(14) 2_666 2_656
O24 K6 B1 83.33(14) 1_544 2_656
O6 K6 B1 73.17(13) . 2_656
B7 K6 B1 82.67(15) 2_666 2_656
O21 K6 B1 59.29(13) 2_666 2_656
B8 K6 B1 90.66(14) 1_544 2_656
O2 K6 B1 22.70(11) 2_656 2_656
O20 K6 B1 102.43(13) 2_665 2_656
O19 K6 B1 85.41(11) 2_666 2_656
B8 K6 B1 161.87(16) 2_566 2_656
B1 O1 Pr1 140.8(3) 1_565 .
B1 O1 Pr6 95.3(3) 1_565 .
Pr1 O1 Pr6 103.47(11) . .
B1 O1 K5 102.1(4) 1_565 .
Pr1 O1 K5 94.26(10) . .
Pr6 O1 K5 125.91(12) . .
B1 O2 Pr3 176.7(4) . 2_666
B1 O2 Pr6 91.7(3) . 1_545
Pr3 O2 Pr6 91.51(12) 2_666 1_545
B1 O2 K3 89.9(3) . .
Pr3 O2 K3 86.99(12) 2_666 .
Pr6 O2 K3 171.86(18) 1_545 .
B1 O2 K1 85.3(3) . 2_666
Pr3 O2 K1 93.34(14) 2_666 2_666
Pr6 O2 K1 99.50(12) 1_545 2_666
K3 O2 K1 88.58(12) . 2_666
B1 O2 K6 92.9(3) . 2_656
Pr3 O2 K6 88.54(12) 2_666 2_656
Pr6 O2 K6 78.77(12) 1_545 2_656
K3 O2 K6 93.19(11) . 2_656
K1 O2 K6 177.48(15) 2_666 2_656
B1 O3 Pr2 149.1(4) . 2_666
B1 O3 Pr5 114.4(3) . 1_545
Pr2 O3 Pr5 92.31(12) 2_666 1_545
B1 O3 K3 93.2(3) . .
Pr2 O3 K3 93.20(14) 2_666 .
Pr5 O3 K3 107.34(13) 1_545 .
B1 O3 K5 83.0(3) . 1_545
Pr2 O3 K5 85.92(11) 2_666 1_545
Pr5 O3 K5 81.89(11) 1_545 1_545
K3 O3 K5 170.76(14) . 1_545
B1 O3 K1 73.8(3) . 2_666
Pr2 O3 K1 76.75(10) 2_666 2_666
Pr5 O3 K1 164.46(14) 1_545 2_666
K3 O3 K1 84.55(10) . 2_666
K5 O3 K1 86.30(9) 1_545 2_666
B2 O4 Pr4 102.1(4) . 2_666
B2 O4 Pr3 89.3(4) . .
Pr4 O4 Pr3 149.25(18) 2_666 .
B2 O4 K2 131.0(4) . .
Pr4 O4 K2 104.52(13) 2_666 .
Pr3 O4 K2 88.22(15) . .
B2 O5 Pr1 94.2(4) . 2_666
B2 O5 Pr3 91.4(4) . .
Pr1 O5 Pr3 159.4(2) 2_666 .
B2 O5 K1 139.0(4) . .
Pr1 O5 K1 90.17(12) 2_666 .
Pr3 O5 K1 98.54(15) . .
B2 O5 K3 132.8(4) . 2_666
Pr1 O5 K3 82.19(11) 2_666 2_666
Pr3 O5 K3 79.44(12) . 2_666
K1 O5 K3 88.18(11) . 2_666
B2 O6 Pr6 136.2(4) . 2_666
B2 O6 Pr1 88.5(3) . 2_666
Pr6 O6 Pr1 101.16(13) 2_666 2_666
B2 O6 K6 131.4(4) . .
Pr6 O6 K6 91.06(16) 2_666 .
Pr1 O6 K6 93.05(12) 2_666 .
B2 O6 Pr4 82.6(3) . 2_666
Pr6 O6 Pr4 93.61(13) 2_666 2_666
Pr1 O6 Pr4 164.98(18) 2_666 2_666
K6 O6 Pr4 83.88(10) . 2_666
B3 O7 Pr2 90.4(4) . .
B3 O7 Pr4 104.2(4) . 2_766
Pr2 O7 Pr4 149.40(18) . 2_766
B3 O7 K4 128.1(4) . .
Pr2 O7 K4 87.55(16) . .
Pr4 O7 K4 103.28(13) 2_766 .
B3 O8 Pr5 142.3(4) . 2_666
B3 O8 Pr1 90.0(3) . 2_666
Pr5 O8 Pr1 106.23(15) 2_666 2_666
B3 O8 K5 122.2(4) . 2_666
Pr5 O8 K5 92.46(16) 2_666 2_666
Pr1 O8 K5 89.01(12) 2_666 2_666
B3 O9 Pr2 92.8(3) . .
B3 O9 Pr1 93.7(4) . 2_666
Pr2 O9 Pr1 165.5(2) . 2_666
B3 O9 K3 136.5(4) . 2_666
Pr2 O9 K3 93.99(14) . 2_666
Pr1 O9 K3 90.16(12) 2_666 2_666
B3 O9 K1 134.3(4) . .
Pr2 O9 K1 82.86(12) . .
Pr1 O9 K1 83.32(11) 2_666 .
K3 O9 K1 89.15(11) 2_666 .
B4 O10 Pr6 134.6(4) . 2_676
B4 O10 Pr4 92.5(3) . 2_676
Pr6 O10 Pr4 95.07(16) 2_676 2_676
B4 O10 K6 133.8(4) . 1_565
Pr6 O10 K6 90.64(12) 2_676 1_565
Pr4 O10 K6 91.51(15) 2_676 1_565
B4 O10 Pr3 84.7(3) . .
Pr6 O10 Pr3 84.03(12) 2_676 .
Pr4 O10 Pr3 174.87(15) 2_676 .
K6 O10 Pr3 93.55(13) 1_565 .
B4 O11 Pr2 103.8(4) 1_655 .
B4 O11 Pr3 100.5(4) 1_655 1_655
Pr2 O11 Pr3 155.58(11) . 1_655
B4 O11 K4 120.5(5) 1_655 .
Pr2 O11 K4 83.14(13) . .
Pr3 O11 K4 86.85(15) 1_655 .
B4 O11 K2 118.4(5) 1_655 1_655
Pr2 O11 K2 85.94(14) . 1_655
Pr3 O11 K2 80.25(12) 1_655 1_655
K4 O11 K2 121.07(8) . 1_655
B4 O12 Pr5 131.7(4) 1_655 2_676
B4 O12 Pr4 91.1(3) 1_655 2_776
Pr5 O12 Pr4 101.96(16) 2_676 2_776
B4 O12 Pr2 83.2(3) 1_655 .
Pr5 O12 Pr2 84.81(12) 2_676 .
Pr4 O12 Pr2 173.07(16) 2_776 .
B4 O12 K5 133.5(4) 1_655 2_676
Pr5 O12 K5 92.96(12) 2_676 2_676
Pr4 O12 K5 91.05(15) 2_776 2_676
Pr2 O12 K5 90.06(12) . 2_676
B5 O13 Pr1 124.8(4) . .
B5 O13 K1 131.6(4) . 2_666
Pr1 O13 K1 92.68(15) . 2_666
B5 O13 K2 90.7(3) . .
Pr1 O13 K2 132.85(17) . .
K1 O13 K2 81.64(12) 2_666 .
B5 O13 K5 74.9(3) . .
Pr1 O13 K5 85.58(14) . .
K1 O13 K5 144.61(16) 2_666 .
K2 O13 K5 74.12(11) . .
B5 O14 Pr6 137.4(3) . .
B5 O14 Pr6 92.4(3) . 2_676
Pr6 O14 Pr6 107.30(11) . 2_676
B5 O14 K1 95.9(3) . .
Pr6 O14 K1 109.04(12) . .
Pr6 O14 K1 113.86(12) 2_676 .
B5 O15 Pr3 127.9(4) . .
B5 O15 Pr6 94.6(3) . 2_676
Pr3 O15 Pr6 94.09(13) . 2_676
B5 O15 K2 96.5(3) . .
Pr3 O15 K2 91.75(14) . .
Pr6 O15 K2 160.44(18) 2_676 .
B5 O15 K5 76.8(3) . .
Pr3 O15 K5 154.48(15) . .
Pr6 O15 K5 89.44(14) 2_676 .
K2 O15 K5 77.51(10) . .
B6 O16 Pr4 101.5(3) 1_455 1_455
B6 O16 K2 102.4(3) 1_455 .
Pr4 O16 K2 151.4(2) 1_455 .
B6 O16 K5 114.7(4) 1_455 .
Pr4 O16 K5 99.37(15) 1_455 .
K2 O16 K5 84.71(11) . .
B6 O16 K2 80.3(4) 1_455 2_566
Pr4 O16 K2 98.90(15) 1_455 2_566
K2 O16 K2 70.03(12) . 2_566
K5 O16 K2 153.27(16) . 2_566
B6 O17 Pr2 162.2(4) . .
B6 O17 K1 97.5(3) . .
Pr2 O17 K1 93.11(13) . .
B6 O17 K2 87.6(3) . 1_655
Pr2 O17 K2 93.08(14) . 1_655
K1 O17 K2 141.13(19) . 1_655
B6 O17 K2 79.4(4) . 2_666
Pr2 O17 K2 116.96(18) . 2_666
K1 O17 K2 77.39(12) . 2_666
K2 O17 K2 65.67(10) 1_655 2_666
B6 O17 K5 75.1(4) . 2_676
Pr2 O17 K5 89.48(14) . 2_676
K1 O17 K5 97.54(13) . 2_676
K2 O17 K5 120.85(14) 1_655 2_676
K2 O17 K5 153.12(14) 2_666 2_676
B6 O18 Pr6 173.3(4) . .
B6 O18 Pr4 82.4(3) . .
Pr6 O18 Pr4 96.93(14) . .
B6 O18 K5 88.7(3) . 2_676
Pr6 O18 K5 96.27(16) . 2_676
Pr4 O18 K5 136.18(17) . 2_676
B6 O18 K1 80.9(3) . .
Pr6 O18 K1 94.08(13) . .
Pr4 O18 K1 123.59(17) . .
K5 O18 K1 96.80(12) 2_676 .
B7 O19 Pr1 109.7(4) . .
B7 O19 K3 144.6(4) . .
Pr1 O19 K3 95.19(15) . .
B7 O19 K4 89.7(3) . 1_556
Pr1 O19 K4 137.28(19) . 1_556
K3 O19 K4 88.44(14) . 1_556
B7 O19 K6 61.6(3) . 2_666
Pr1 O19 K6 82.69(14) . 2_666
K3 O19 K6 149.35(17) . 2_666
K4 O19 K6 73.52(11) 1_556 2_666
B7 O20 Pr2 144.1(4) 1_554 .
B7 O20 Pr5 98.6(4) 1_554 2_676
Pr2 O20 Pr5 94.47(14) . 2_676
B7 O20 K4 92.5(3) 1_554 .
Pr2 O20 K4 91.99(13) . .
Pr5 O20 K4 150.79(18) 2_676 .
B7 O20 K6 66.9(3) 1_554 2_665
Pr2 O20 K6 148.35(15) . 2_665
Pr5 O20 K6 82.76(13) 2_676 2_665
K4 O20 K6 76.96(10) . 2_665
B7 O21 Pr5 146.8(3) . .
B7 O21 Pr5 92.3(3) . 2_677
Pr5 O21 Pr5 106.41(13) . 2_677
B7 O21 K6 71.7(3) . 2_666
Pr5 O21 K6 136.34(15) . 2_666
Pr5 O21 K6 83.42(9) 2_677 2_666
B8 O22 Pr4 117.2(3) 1_655 .
B8 O22 K6 118.5(4) 1_655 2_666
Pr4 O22 K6 96.73(15) . 2_666
B8 O22 K4 94.8(3) 1_655 1_556
Pr4 O22 K4 142.1(2) . 1_556
K6 O22 K4 83.85(11) 2_666 1_556
B8 O22 K4 76.6(4) 1_655 2_766
Pr4 O22 K4 100.67(17) . 2_766
K6 O22 K4 147.84(18) 2_666 2_766
K4 O22 K4 65.89(12) 1_556 2_766
B8 O23 Pr3 148.0(4) 1_554 .
B8 O23 K4 86.4(4) 1_554 2_665
Pr3 O23 K4 125.64(18) . 2_665
B8 O23 K3 93.0(3) 1_554 2_666
Pr3 O23 K3 90.64(12) . 2_666
K4 O23 K3 85.08(12) 2_665 2_666
B8 O23 K4 95.3(3) 1_554 1_455
Pr3 O23 K4 95.78(13) . 1_455
K4 O23 K4 69.74(10) 2_665 1_455
K3 O23 K4 152.84(18) 2_666 1_455
B8 O24 Pr5 159.9(4) . .
B8 O24 K6 95.0(3) . 1_566
Pr5 O24 K6 99.93(17) . 1_566
B8 O24 K3 89.5(4) . 2_667
Pr5 O24 K3 99.34(15) . 2_667
K6 O24 K3 105.03(15) 1_566 2_667
O1 B1 O2 117.7(5) 1_545 .
O1 B1 O3 119.6(5) 1_545 .
O2 B1 O3 122.7(4) . .
O1 B1 Pr6 57.9(3) 1_545 1_545
O2 B1 Pr6 61.1(3) . 1_545
O3 B1 Pr6 166.9(5) . 1_545
O1 B1 K3 160.7(4) 1_545 .
O2 B1 K3 65.1(3) . .
O3 B1 K3 61.6(3) . .
Pr6 B1 K3 125.7(2) 1_545 .
O1 B1 K1 118.8(4) 1_545 2_666
O2 B1 K1 70.0(3) . 2_666
O3 B1 K1 82.2(3) . 2_666
Pr6 B1 K1 88.22(18) 1_545 2_666
K3 B1 K1 80.47(9) . 2_666
O1 B1 K5 55.0(3) 1_545 1_545
O2 B1 K5 147.2(4) . 1_545
O3 B1 K5 73.2(3) . 1_545
Pr6 B1 K5 97.29(18) 1_545 1_545
K3 B1 K5 134.0(2) . 1_545
K1 B1 K5 86.00(18) 2_666 1_545
O1 B1 K6 82.5(3) 1_545 2_656
O2 B1 K6 64.4(3) . 2_656
O3 B1 K6 124.3(4) . 2_656
Pr6 B1 K6 68.80(14) 1_545 2_656
K3 B1 K6 82.13(17) . 2_656
K1 B1 K6 134.3(2) 2_666 2_656
K5 B1 K6 134.10(12) 1_545 2_656
O4 B2 O5 119.0(6) . .
O4 B2 O6 121.3(6) . .
O5 B2 O6 119.6(5) . .
O4 B2 Pr3 61.6(3) . .
O5 B2 Pr3 59.2(3) . .
O6 B2 Pr3 162.9(4) . .
O4 B2 Pr1 174.6(5) . 2_666
O5 B2 Pr1 57.1(3) . 2_666
O6 B2 Pr1 62.5(3) . 2_666
Pr3 B2 Pr1 113.6(2) . 2_666
O4 B2 Pr4 51.5(3) . 2_666
O5 B2 Pr4 165.3(5) . 2_666
O6 B2 Pr4 70.2(3) . 2_666
Pr3 B2 Pr4 107.9(2) . 2_666
Pr1 B2 Pr4 131.3(3) 2_666 2_666
O7 B3 O8 123.9(6) . .
O7 B3 O9 117.7(6) . .
O8 B3 O9 118.3(5) . .
O7 B3 Pr2 61.0(3) . .
O8 B3 Pr2 170.7(5) . .
O9 B3 Pr2 57.3(3) . .
O7 B3 Pr1 173.5(5) . 2_666
O8 B3 Pr1 61.5(3) . 2_666
O9 B3 Pr1 56.9(3) . 2_666
Pr2 B3 Pr1 113.2(2) . 2_666
O10 B4 O11 119.8(6) . 1_455
O10 B4 O12 122.0(3) . 1_455
O11 B4 O12 118.2(6) 1_455 1_455
O10 B4 Pr3 67.9(3) . .
O11 B4 Pr3 51.9(3) 1_455 .
O12 B4 Pr3 170.1(4) 1_455 .
O10 B4 Pr2 169.1(4) . 1_455
O11 B4 Pr2 49.4(3) 1_455 1_455
O12 B4 Pr2 68.8(3) 1_455 1_455
Pr3 B4 Pr2 101.28(11) . 1_455
O10 B4 Pr4 60.8(3) . 2_676
O11 B4 Pr4 177.3(6) 1_455 2_676
O12 B4 Pr4 61.3(2) 1_455 2_676
Pr3 B4 Pr4 128.5(2) . 2_676
Pr2 B4 Pr4 130.0(2) 1_455 2_676
O13 B5 O14 124.7(4) . .
O13 B5 O15 121.9(5) . .
O14 B5 O15 113.4(5) . .
O13 B5 Pr6 161.6(4) . 2_676
O14 B5 Pr6 59.6(3) . 2_676
O15 B5 Pr6 56.9(3) . 2_676
O13 B5 K5 80.5(3) . .
O14 B5 K5 111.8(4) . .
O15 B5 K5 77.0(3) . .
Pr6 B5 K5 81.55(17) 2_676 .
O13 B5 K1 105.2(4) . .
O14 B5 K1 58.3(3) . .
O15 B5 K1 105.9(3) . .
Pr6 B5 K1 92.07(16) 2_676 .
K5 B5 K1 170.1(2) . .
O13 B5 K2 64.5(3) . .
O14 B5 K2 170.3(4) . .
O15 B5 K2 57.6(3) . .
Pr6 B5 K2 112.76(17) 2_676 .
K5 B5 K2 70.94(12) . .
K1 B5 K2 118.7(2) . .
O16 B6 O17 120.6(6) 1_655 .
O16 B6 O18 118.8(5) 1_655 .
O17 B6 O18 120.6(5) . .
O16 B6 Pr4 51.4(3) 1_655 .
O17 B6 Pr4 160.6(5) . .
O18 B6 Pr4 69.8(3) . .
O16 B6 K2 74.1(4) 1_655 2_666
O17 B6 K2 75.0(4) . 2_666
O18 B6 K2 121.0(4) . 2_666
Pr4 B6 K2 85.60(18) . 2_666
O16 B6 K5 127.2(4) 1_655 2_676
O17 B6 K5 80.4(4) . 2_676
O18 B6 K5 65.6(3) . 2_676
Pr4 B6 K5 118.9(2) . 2_676
K2 B6 K5 153.9(2) 2_666 2_676
O16 B6 K2 53.3(3) 1_655 1_655
O17 B6 K2 67.5(3) . 1_655
O18 B6 K2 171.4(4) . 1_655
Pr4 B6 K2 103.31(18) . 1_655
K2 B6 K2 62.19(15) 2_666 1_655
K5 B6 K2 115.48(18) 2_676 1_655
O16 B6 K1 143.0(5) 1_655 .
O17 B6 K1 57.8(3) . .
O18 B6 K1 74.3(3) . .
Pr4 B6 K1 115.89(19) . .
K2 B6 K1 70.04(15) 2_666 .
K5 B6 K1 89.78(16) 2_676 .
K2 B6 K1 114.0(2) 1_655 .
O16 B6 K5 44.6(3) 1_655 1_655
O17 B6 K5 114.9(3) . 1_655
O18 B6 K5 107.6(4) . 1_655
Pr4 B6 K5 73.03(13) . 1_655
K2 B6 K5 115.2(2) 2_666 1_655
K5 B6 K5 82.78(16) 2_676 1_655
K2 B6 K5 64.76(11) 1_655 1_655
K1 B6 K5 170.6(2) . 1_655
O19 B7 O20 123.1(6) . 1_556
O19 B7 O21 122.4(5) . .
O20 B7 O21 114.2(6) 1_556 .
O19 B7 K6 95.2(4) . 2_666
O20 B7 K6 87.8(3) 1_556 2_666
O21 B7 K6 81.7(3) . 2_666
O19 B7 Pr5 173.8(4) . 2_677
O20 B7 Pr5 54.3(3) 1_556 2_677
O21 B7 Pr5 59.9(3) . 2_677
K6 B7 Pr5 79.23(18) 2_666 2_677
O19 B7 K4 65.0(3) . 1_556
O20 B7 K4 61.1(3) 1_556 1_556
O21 B7 K4 156.8(4) . 1_556
K6 B7 K4 75.55(14) 2_666 1_556
Pr5 B7 K4 110.56(17) 2_677 1_556
O19 B7 Pr1 46.7(3) . .
O20 B7 Pr1 161.7(4) 1_556 .
O21 B7 Pr1 76.8(3) . .
K6 B7 Pr1 79.14(14) 2_666 .
Pr5 B7 Pr1 133.7(2) 2_677 .
K4 B7 Pr1 102.8(2) 1_556 .
O19 B7 K3 99.4(4) . 2_667
O20 B7 K3 88.5(3) 1_556 2_667
O21 B7 K3 86.0(3) . 2_667
K6 B7 K3 164.5(3) 2_666 2_667
Pr5 B7 K3 86.38(16) 2_677 2_667
K4 B7 K3 115.5(2) 1_556 2_667
Pr1 B7 K3 107.34(17) . 2_667
O22 B8 O23 120.2(6) 1_455 1_556
O22 B8 O24 121.2(6) 1_455 .
O23 B8 O24 118.6(5) 1_556 .
O22 B8 K4 78.0(4) 1_455 2_666
O23 B8 K4 66.9(4) 1_556 2_666
O24 B8 K4 124.5(4) . 2_666
O22 B8 K6 120.7(5) 1_455 1_566
O23 B8 K6 91.5(4) 1_556 1_566
O24 B8 K6 59.2(3) . 1_566
K4 B8 K6 157.4(2) 2_666 1_566
O22 B8 K3 149.0(5) 1_455 2_667
O23 B8 K3 61.7(3) 1_556 2_667
O24 B8 K3 65.1(3) . 2_667
K4 B8 K3 75.02(17) 2_666 2_667
K6 B8 K3 89.23(15) 1_566 2_667
O22 B8 K4 60.9(3) 1_455 1_456
O23 B8 K4 60.0(3) 1_556 1_456
O24 B8 K4 173.6(5) . 1_456
K4 B8 K4 61.42(14) 2_666 1_456
K6 B8 K4 114.38(18) 1_566 1_456
K3 B8 K4 116.6(2) 2_667 1_456
O22 B8 K6 42.0(3) 1_455 2_566
O23 B8 K6 115.3(3) 1_556 2_566
O24 B8 K6 111.0(4) . 2_566
K4 B8 K6 114.16(18) 2_666 2_566
K6 B8 K6 80.23(16) 1_566 2_566
K3 B8 K6 169.1(2) 2_667 2_566
K4 B8 K6 66.04(11) 1_456 2_566

loop_
_geom_bond_atom_site_label_1
_geom_bond_atom_site_label_2
_geom_bond_distance
_geom_bond_site_symmetry_2
Pr1 O1 2.325(3) .
Pr1 O13 2.397(4) .
Pr1 O9 2.413(4) 2_666
Pr1 O19 2.417(4) .
Pr1 O5 2.420(4) 2_666
Pr1 O8 2.524(4) 2_666
Pr1 O6 2.552(4) 2_666
Pr1 B3 2.874(7) 2_666
Pr1 B2 2.875(7) 2_666
Pr1 B7 3.129(6) .
Pr1 K1 3.7215(17) 2_666
Pr1 K3 3.7681(17) .
Pr2 O17 2.266(4) .
Pr2 O11 2.323(5) .
Pr2 O9 2.385(4) .
Pr2 O20 2.396(4) .
Pr2 O3 2.440(4) 2_666
Pr2 O7 2.474(5) .
Pr2 O12 2.791(5) .
Pr2 B3 2.830(7) .
Pr2 B4 2.972(7) 1_655
Pr2 Pr5 3.5786(6) 2_676
Pr2 K1 3.6901(16) .
Pr2 K4 3.6915(14) .
Pr3 O23 2.287(4) .
Pr3 O2 2.336(4) 2_666
Pr3 O11 2.351(5) 1_455
Pr3 O15 2.413(4) .
Pr3 O5 2.423(4) .
Pr3 O4 2.480(5) .
Pr3 O10 2.731(5) .
Pr3 B2 2.820(8) .
Pr3 B4 2.935(6) .
Pr3 Pr6 3.5768(6) 2_676
Pr3 K3 3.6703(16) 2_666
Pr3 K2 3.6866(15) .
Pr4 O16 2.358(4) 1_655
Pr4 O22 2.359(4) .
Pr4 O4 2.420(4) 2_666
Pr4 O7 2.527(5) 2_766
Pr4 O10 2.637(5) 2_676
Pr4 O12 2.647(5) 2_776
Pr4 O18 2.800(4) .
Pr4 O6 2.867(3) 2_666
Pr4 B6 2.957(6) .
Pr4 B4 3.019(4) 2_676
Pr4 B2 3.021(7) 2_666
Pr4 K6 3.7970(14) 2_666
Pr5 O24 2.251(4) .
Pr5 O21 2.360(3) .
Pr5 O8 2.411(5) 2_666
Pr5 O20 2.478(4) 2_676
Pr5 O12 2.506(4) 2_676
Pr5 O3 2.521(4) 1_565
Pr5 O21 2.611(3) 2_677
Pr5 B7 3.015(7) 2_677
Pr5 K6 3.8272(14) 1_566
Pr5 K5 3.8625(15) .
Pr6 O14 2.329(3) .
Pr6 O18 2.358(4) .
Pr6 O6 2.428(5) 2_666
Pr6 O15 2.474(4) 2_676
Pr6 O14 2.541(3) 2_676
Pr6 O1 2.572(3) .
Pr6 O10 2.611(4) 2_676
Pr6 O2 2.648(4) 1_565
Pr6 B5 2.943(7) 2_676
Pr6 B1 3.022(7) 1_565
Pr6 K6 3.7507(15) 2_666
K1 O14 2.697(4) .
K1 O13 2.737(5) 2_666
K1 O17 2.792(4) .
K1 O5 2.820(4) .
K1 O2 3.092(5) 2_666
K1 O9 3.128(4) .
K1 B5 3.153(6) .
K1 O18 3.189(5) .
K1 B6 3.272(6) .
K1 B1 3.280(6) 2_666
K1 O3 3.384(4) 2_666
K1 K2 3.676(2) 2_666
K2 O16 2.682(4) .
K2 O15 2.715(4) .
K2 O4 2.806(4) .
K2 O13 2.885(4) .
K2 O17 3.020(4) 1_455
K2 O16 3.056(5) 2_566
K2 O17 3.077(5) 2_666
K2 B6 3.132(8) 2_666
K2 B5 3.195(6) .
K2 O11 3.266(5) 1_455
K2 B6 3.266(7) 1_455
K2 K2 3.306(3) 2_566
K3 O19 2.680(5) .
K3 O23 2.845(4) 2_666
K3 O3 2.872(4) .
K3 O9 2.887(4) 2_666
K3 O24 2.928(5) 2_667
K3 O2 2.957(4) .
K3 B8 3.228(6) 2_667
K3 O5 3.236(4) 2_666
K3 B1 3.261(6) .
K3 B7 3.331(6) 2_667
K4 O20 2.726(4) .
K4 O19 2.820(4) 1_554
K4 O23 2.830(5) 2_665
K4 O7 2.848(4) .
K4 O23 2.855(4) 1_655
K4 O22 2.880(5) 1_554
K4 B8 3.070(8) 2_666
K4 O22 3.088(6) 2_766
K4 B7 3.112(7) 1_554
K4 O11 3.160(5) .
K4 K4 3.250(3) 2_765
K4 B8 3.284(7) 1_654
K5 O16 2.743(5) .
K5 O12 2.813(4) 2_676
K5 O1 2.867(3) .
K5 O8 2.916(4) 2_666
K5 O18 2.923(5) 2_676
K5 B5 3.103(6) .
K5 O15 3.104(4) .
K5 O13 3.169(5) .
K5 B6 3.209(8) 2_676
K5 O17 3.274(5) 2_676
K5 O3 3.303(4) 1_565
K5 B1 3.424(7) 1_565
K6 O10 2.663(4) 1_545
K6 O22 2.711(5) 2_666
K6 O24 2.731(5) 1_544
K6 O6 2.814(4) .
K6 B7 2.988(6) 2_666
K6 O21 3.114(4) 2_666
K6 B8 3.168(8) 1_544
K6 O2 3.222(5) 2_656
K6 O20 3.245(4) 2_665
K6 O19 3.381(5) 2_666
K6 B8 3.562(6) 2_566
K6 B1 3.568(7) 2_656
O1 B1 1.366(5) 1_565
O2 B1 1.379(7) .
O3 B1 1.392(8) .
O4 B2 1.370(8) .
O5 B2 1.385(8) .
O6 B2 1.391(9) .
O7 B3 1.355(8) .
O8 B3 1.373(9) .
O9 B3 1.411(8) .
O10 B4 1.360(8) .
O11 B4 1.382(4) 1_655
O12 B4 1.402(8) 1_655
O13 B5 1.337(8) .
O14 B5 1.382(6) .
O15 B5 1.407(6) .
O16 B6 1.374(7) 1_455
O17 B6 1.378(7) .
O18 B6 1.391(8) .
O19 B7 1.333(8) .
O20 B7 1.385(6) 1_554
O21 B7 1.406(8) .
O22 B8 1.354(7) 1_655
O23 B8 1.381(8) 1_554
O24 B8 1.384(8) .
